data_7027401
loop_
_publ_author_name
'Baker, Paul K.'
'Drew, Michael G. B.'
'Evans, Deborah S.'
'Johans, Archie W.'
'Meehan, Margaret M.'

_publ_section_title
;
 Synthesis, molecular structures, fluxional properties and catalytic
 activity of a series of alkyne complexes of molybdenum(II) and
 tungsten(II) containing phosphite donor ligands
;
_journal_issue 15
_journal_name_full 'Journal of the Chemical Society, Dalton Transactions'
_journal_page_first 2541
_journal_paper_doi 10.1039/a902224d
_journal_year 1999
_chemical_formula_moiety W(CO)(MeCCMe)I2(P(OEt)3)2
_chemical_formula_sum 'C17 H36 I2 O7 P2 W'
_chemical_formula_weight 852.05
_chemical_name_systematic
; 
 ? 
;
_space_group_IT_number 9
_symmetry_cell_setting monoclinic
_symmetry_space_group_name_Hall 'C -2yc'
_symmetry_space_group_name_H-M 'C 1 c 1'
_atom_sites_solution_hydrogens geom
_atom_sites_solution_primary direct
_atom_sites_solution_secondary difmap
_audit_creation_method SHELXL-97
_cell_angle_alpha 90.00
_cell_angle_beta 93.806(10)
_cell_angle_gamma 90.00
_cell_formula_units_Z 12
_cell_length_a 11.133(12)
_cell_length_b 40.22(5)
_cell_length_c 19.49(2)
_cell_measurement_reflns_used all
_cell_measurement_temperature 293(2)
_cell_volume 8708(17)
_computing_cell_refinement XDS
_computing_data_collection 'XDS (Kabsch, 1991)'
_computing_data_reduction XDS
_computing_molecular_graphics PLATON(Spek,1994)
_computing_structure_refinement 'SHELXL-93 (Sheldrick, 1993)'
_computing_structure_solution 'SHELXS-86 (Sheldrick, 1990)'
_diffrn_ambient_temperature 293(2)
_diffrn_measurement_device 'Marresearch Image Plate'
_diffrn_measurement_method '95 frames at 2^o intervals, counting time 2 min.'
_diffrn_radiation_monochromator graphite
_diffrn_radiation_source 'fine-focus sealed tube'
_diffrn_radiation_type MoK\a
_diffrn_radiation_wavelength 0.71073
_diffrn_reflns_av_R_equivalents 0.0635
_diffrn_reflns_av_sigmaI/netI 0.0533
_diffrn_reflns_limit_h_max 13
_diffrn_reflns_limit_h_min 0
_diffrn_reflns_limit_k_max 49
_diffrn_reflns_limit_k_min -49
_diffrn_reflns_limit_l_max 23
_diffrn_reflns_limit_l_min -23
_diffrn_reflns_number 14473
_diffrn_reflns_theta_max 25.92
_diffrn_reflns_theta_min 3.21
_diffrn_standards_number n/a
_exptl_absorpt_coefficient_mu 6.245
_exptl_absorpt_correction_T_max 1.000
_exptl_absorpt_correction_T_min 0.327
_exptl_absorpt_correction_type 'DIFABS(Stuart and Walker, 1983)'
_exptl_crystal_density_diffrn 1.949
_exptl_crystal_density_method 'not measured'
_exptl_crystal_F_000 4848
_exptl_crystal_size_max 0.25
_exptl_crystal_size_mid 0.25
_exptl_crystal_size_min 0.20
_refine_diff_density_max 5.831
_refine_diff_density_min -4.509
_refine_diff_density_rms 0.288
_refine_ls_abs_structure_details 'Flack H D (1983), Acta Cryst. A39, 876-881'
_refine_ls_abs_structure_Flack -0.05(2)
_refine_ls_extinction_method none
_refine_ls_goodness_of_fit_ref 1.300
_refine_ls_hydrogen_treatment mixed
_refine_ls_matrix_type full
_refine_ls_number_parameters 493
_refine_ls_number_reflns 8573
_refine_ls_number_restraints 65
_refine_ls_restrained_S_all 1.298
_refine_ls_R_factor_all 0.1602
_refine_ls_R_factor_gt 0.1080
_refine_ls_shift/su_max 0.216
_refine_ls_shift/su_mean 0.013
_refine_ls_structure_factor_coef Fsqd
_refine_ls_weighting_details 'w=1/[\s^2^(Fo^2^)+(0.2000P)^2^+0.0000P] where P=(Fo^2^+2Fc^2^)/3'
_refine_ls_weighting_scheme calc
_refine_ls_wR_factor_gt 0.3344
_refine_ls_wR_factor_ref 0.3847
_reflns_number_gt 4972
_reflns_number_total 8573
_reflns_threshold_expression >2sigma(I)
_cod_data_source_file 902224dsup1.cif
_cod_data_source_block 11
_cod_depositor_comments
;
The following automatic conversions were performed:

'_refine_ls_weighting_scheme' value 'calc
w=1/[\s^2^(Fo^2^)+(0.2000P)^2^+0.0000P] where P=(Fo^2^+2Fc^2^)/3' was
changed to 'calc'. New tag '_refine_ls_weighting_details' was
created. The value of the new tag was set to
'w=1/[\s^2^(Fo^2^)+(0.2000P)^2^+0.0000P] where P=(Fo^2^+2Fc^2^)/3'.

Automatic conversion script
Id: cif_fix_values 3143 2015-03-26 13:38:13Z robertas 
;
_cod_original_cell_volume 8710(17)
_cod_original_sg_symbol_H-M Cc
_cod_database_code 7027401

loop_
_symmetry_equiv_pos_as_xyz
'x, y, z'
'x, -y, z+1/2'
'x+1/2, y+1/2, z'
'x+1/2, -y+1/2, z+1/2'

loop_
_atom_site_label
_atom_site_type_symbol
_atom_site_fract_x
_atom_site_fract_y
_atom_site_fract_z
_atom_site_U_iso_or_equiv
_atom_site_adp_type
_atom_site_occupancy
_atom_site_calc_flag
_atom_site_refinement_flags
_atom_site_disorder_assembly
_atom_site_disorder_group
W1A W 0.00665(11) 0.30350(3) 0.24540(7) 0.0529(5) Uani 1 d D . .
I3A I 0.1592(3) 0.25135(9) 0.19891(18) 0.0837(11) Uani 1 d . . .
I2A I -0.1432(3) 0.25225(9) 0.29091(19) 0.0863(11) Uani 1 d . . .
P4A P -0.1190(9) 0.30197(15) 0.1344(6) 0.043(2) Uani 1 d . . .
C10A C -0.119(4) 0.3253(11) 0.301(3) 0.047(3) Uiso 0.50 d PD A 1
O10A O -0.175(3) 0.3455(8) 0.3229(19) 0.047(3) Uiso 0.50 d PD A 1
C22A C 0.171(4) 0.3492(12) 0.141(2) 0.047(3) Uiso 0.50 d PD A 1
H22A H 0.2224 0.3670 0.1580 0.056 Uiso 0.50 calc PR A 1
H22B H 0.1221 0.3568 0.1017 0.056 Uiso 0.50 calc PR A 1
H22C H 0.2199 0.3309 0.1278 0.056 Uiso 0.50 calc PR A 1
C21A C 0.093(4) 0.3383(6) 0.196(2) 0.047(3) Uiso 0.50 d PD A 1
C11A C 0.021(4) 0.3534(5) 0.236(2) 0.047(3) Uiso 0.50 d PD A 1
C12A C -0.014(4) 0.3898(7) 0.238(3) 0.047(3) Uiso 0.50 d PD A 1
H12A H 0.0568 0.4033 0.2446 0.056 Uiso 0.50 calc PR A 1
H12B H -0.0660 0.3936 0.2742 0.056 Uiso 0.50 calc PR A 1
H12C H -0.0559 0.3957 0.1945 0.056 Uiso 0.50 calc PR A 1
C10D C 0.128(4) 0.3304(10) 0.201(3) 0.047(3) Uiso 0.50 d PD A 2
O10D O 0.187(3) 0.3514(7) 0.1899(19) 0.047(3) Uiso 0.50 d PD A 2
C22D C -0.193(4) 0.3388(12) 0.342(3) 0.047(3) Uiso 0.50 d PD A 2
H22A H -0.1768 0.3564 0.3750 0.056 Uiso 0.50 calc PR A 2
H22B H -0.2091 0.3186 0.3664 0.056 Uiso 0.50 calc PR A 2
H22C H -0.2610 0.3445 0.3121 0.056 Uiso 0.50 calc PR A 2
C21D C -0.087(4) 0.3339(6) 0.302(2) 0.047(3) Uiso 0.50 d PD A 2
C11D C -0.018(4) 0.3520(5) 0.265(2) 0.047(3) Uiso 0.50 d PD A 2
C12D C 0.033(4) 0.3864(8) 0.273(3) 0.047(3) Uiso 0.50 d PD A 2
H12A H -0.0275 0.4009 0.2899 0.056 Uiso 0.50 calc PR A 2
H12B H 0.0562 0.3943 0.2298 0.056 Uiso 0.50 calc PR A 2
H12C H 0.1015 0.3861 0.3058 0.056 Uiso 0.50 calc PR A 2
O41A O -0.261(2) 0.2954(7) 0.1342(15) 0.062(6) Uiso 1 d . . .
C42A C -0.324(3) 0.3195(9) 0.180(2) 0.063(9) Uiso 1 d . . .
H42A H -0.2926 0.3418 0.1745 0.076 Uiso 1 calc R . .
H42B H -0.3104 0.3130 0.2278 0.076 Uiso 1 calc R . .
C43A C -0.456(4) 0.3184(11) 0.158(2) 0.081(11) Uiso 1 d . . .
H43A H -0.4780 0.2961 0.1451 0.098 Uiso 1 calc R . .
H43B H -0.4722 0.3330 0.1199 0.098 Uiso 1 calc R . .
H43C H -0.5013 0.3253 0.1959 0.098 Uiso 1 calc R . .
O51A O -0.084(2) 0.2744(6) 0.0759(16) 0.066(7) Uiso 1 d . . .
C52A C -0.119(4) 0.2385(11) 0.086(3) 0.083(13) Uiso 1 d . . .
H52A H -0.0821 0.2302 0.1287 0.100 Uiso 1 calc R . .
H52B H -0.2057 0.2369 0.0873 0.100 Uiso 1 calc R . .
C53A C -0.081(3) 0.2194(9) 0.031(2) 0.067(8) Uiso 1 d . . .
H53A H -0.1351 0.2229 -0.0091 0.080 Uiso 1 calc R . .
H53B H -0.0813 0.1963 0.0432 0.080 Uiso 1 calc R . .
H53C H -0.0013 0.2260 0.0208 0.080 Uiso 1 calc R . .
O61A O -0.090(2) 0.3344(6) 0.0866(14) 0.064(6) Uiso 1 d . . .
C62A C -0.166(4) 0.3477(9) 0.036(2) 0.076(10) Uiso 1 d . . .
H62A H -0.1685 0.3317 -0.0015 0.091 Uiso 1 calc R . .
H62B H -0.2455 0.3473 0.0536 0.091 Uiso 1 calc R . .
C63A C -0.158(5) 0.3741(14) 0.010(3) 0.115(17) Uiso 1 d . . .
H63A H -0.0901 0.3858 0.0310 0.138 Uiso 1 calc R . .
H63B H -0.2300 0.3866 0.0149 0.138 Uiso 1 calc R . .
H63C H -0.1464 0.3712 -0.0385 0.138 Uiso 1 calc R . .
P7A P 0.1342(8) 0.3007(2) 0.3601(5) 0.048(2) Uani 1 d . . .
O71A O 0.114(2) 0.2741(6) 0.4121(15) 0.061(6) Uiso 1 d . . .
C72A C 0.142(3) 0.2406(9) 0.414(2) 0.071(10) Uiso 1 d D . .
H72A H 0.2241 0.2374 0.4324 0.086 Uiso 1 calc R . .
H72B H 0.1330 0.2311 0.3685 0.086 Uiso 1 calc R . .
C73A C 0.055(4) 0.2232(10) 0.461(2) 0.083(11) Uiso 1 d D . .
H73A H 0.0743 0.2295 0.5083 0.100 Uiso 1 calc R . .
H73B H 0.0624 0.1995 0.4569 0.100 Uiso 1 calc R . .
H73C H -0.0265 0.2297 0.4482 0.100 Uiso 1 calc R . .
O81A O 0.277(3) 0.2958(7) 0.3612(16) 0.071(7) Uiso 1 d . . .
C82A C 0.367(3) 0.3122(8) 0.3223(19) 0.059(8) Uiso 1 d . . .
H82A H 0.3578 0.3042 0.2754 0.070 Uiso 1 calc R . .
H82B H 0.3491 0.3358 0.3212 0.070 Uiso 1 calc R . .
C83A C 0.491(5) 0.3087(12) 0.345(3) 0.097(15) Uiso 1 d . . .
H83A H 0.5022 0.3152 0.3924 0.116 Uiso 1 calc R . .
H83B H 0.5392 0.3225 0.3177 0.116 Uiso 1 calc R . .
H83C H 0.5147 0.2859 0.3403 0.116 Uiso 1 calc R . .
O91A O 0.130(3) 0.3373(8) 0.3891(17) 0.088(9) Uiso 1 d . . .
C92A C 0.170(4) 0.3390(9) 0.472(2) 0.082(11) Uiso 1 d D . .
H92A H 0.1179 0.3265 0.5000 0.098 Uiso 1 calc R . .
H92B H 0.2539 0.3330 0.4824 0.098 Uiso 1 calc R . .
C93A C 0.148(7) 0.3768(10) 0.474(4) 0.15(3) Uiso 1 d D . .
H93A H 0.2240 0.3882 0.4787 0.181 Uiso 1 calc R . .
H93B H 0.1017 0.3820 0.5121 0.181 Uiso 1 calc R . .
H93C H 0.1051 0.3836 0.4319 0.181 Uiso 1 calc R . .
W1B W 0.51710(10) 0.13694(3) 0.23467(7) 0.0568(6) Uani 1 d D . .
I2B I 0.3623(3) 0.08775(9) 0.2852(2) 0.0886(11) Uani 1 d . . .
I3B I 0.6641(3) 0.08282(9) 0.19296(18) 0.0841(11) Uani 1 d . . .
P4B P 0.3930(9) 0.13513(17) 0.1234(6) 0.048(3) Uani 1 d . . .
C10B C 0.647(3) 0.1599(12) 0.185(2) 0.047(3) Uiso 0.50 d PD B 1
O10B O 0.694(3) 0.1755(8) 0.1474(18) 0.047(3) Uiso 0.50 d PD B 1
C22B C 0.348(4) 0.1847(12) 0.334(2) 0.047(3) Uiso 0.50 d PD B 1
H22D H 0.3945 0.2001 0.3625 0.056 Uiso 0.50 calc PR B 1
H22E H 0.3260 0.1660 0.3614 0.056 Uiso 0.50 calc PR B 1
H22F H 0.2763 0.1955 0.3151 0.056 Uiso 0.50 calc PR B 1
C21B C 0.421(3) 0.1729(6) 0.277(2) 0.047(3) Uiso 0.50 d PD B 1
C11B C 0.504(4) 0.1869(5) 0.243(3) 0.047(3) Uiso 0.50 d PD B 1
C12B C 0.514(4) 0.2207(8) 0.210(3) 0.047(3) Uiso 0.50 d PD B 1
H12D H 0.4823 0.2373 0.2394 0.056 Uiso 0.50 calc PR B 1
H12E H 0.4680 0.2209 0.1663 0.056 Uiso 0.50 calc PR B 1
H12F H 0.5964 0.2255 0.2031 0.056 Uiso 0.50 calc PR B 1
C10E C 0.400(4) 0.1572(12) 0.297(2) 0.047(3) Uiso 0.50 d PD C 2
O10E O 0.326(3) 0.1725(8) 0.3170(18) 0.047(3) Uiso 0.50 d PD C 2
C22E C 0.703(3) 0.1868(13) 0.174(3) 0.047(3) Uiso 0.50 d PD B 2
H22D H 0.7494 0.1900 0.2171 0.056 Uiso 0.50 calc PR B 2
H22E H 0.7015 0.2072 0.1485 0.056 Uiso 0.50 calc PR B 2
H22F H 0.7401 0.1697 0.1483 0.056 Uiso 0.50 calc PR B 2
C21E C 0.580(3) 0.1769(7) 0.1874(17) 0.047(3) Uiso 0.50 d PD B 2
C11E C 0.499(3) 0.1864(5) 0.230(2) 0.047(3) Uiso 0.50 d PD B 2
C12E C 0.493(4) 0.1825(12) 0.3063(18) 0.047(3) Uiso 0.50 d PD B 2
H12D H 0.4281 0.1678 0.3155 0.056 Uiso 0.50 calc PR B 2
H12E H 0.4792 0.2038 0.3265 0.056 Uiso 0.50 calc PR B 2
H12F H 0.5674 0.1735 0.3255 0.056 Uiso 0.50 calc PR B 2
O41B O 0.251(2) 0.1281(7) 0.1221(15) 0.063(6) Uiso 1 d . . .
C42B C 0.195(4) 0.1518(12) 0.167(3) 0.094(14) Uiso 1 d . . .
H42C H 0.2245 0.1741 0.1588 0.113 Uiso 1 calc R . .
H42D H 0.2126 0.1461 0.2146 0.113 Uiso 1 calc R . .
C43B C 0.055(5) 0.1495(13) 0.147(3) 0.101(15) Uiso 1 d . . .
H43D H 0.0347 0.1639 0.1085 0.121 Uiso 1 calc R . .
H43E H 0.0115 0.1561 0.1853 0.121 Uiso 1 calc R . .
H43F H 0.0346 0.1270 0.1342 0.121 Uiso 1 calc R . .
O51B O 0.432(2) 0.1073(6) 0.0640(14) 0.057(6) Uiso 1 d . . .
C52B C 0.393(5) 0.0698(11) 0.071(3) 0.095(14) Uiso 1 d . . .
H52C H 0.4263 0.0611 0.1144 0.114 Uiso 1 calc R . .
H52D H 0.3056 0.0687 0.0712 0.114 Uiso 1 calc R . .
C53B C 0.426(4) 0.0515(11) 0.022(3) 0.093(12) Uiso 1 d . . .
H53D H 0.4315 0.0288 0.0376 0.112 Uiso 1 calc R . .
H53E H 0.5041 0.0587 0.0097 0.112 Uiso 1 calc R . .
H53F H 0.3694 0.0532 -0.0166 0.112 Uiso 1 calc R . .
O61B O 0.4210(17) 0.1675(5) 0.0780(11) 0.044(4) Uiso 1 d . . .
C62B C 0.347(5) 0.1779(12) 0.024(3) 0.098(14) Uiso 1 d . . .
H62C H 0.3783 0.1686 -0.0170 0.118 Uiso 1 calc R . .
H62D H 0.2695 0.1673 0.0291 0.118 Uiso 1 calc R . .
C63B C 0.325(5) 0.2090(12) 0.011(3) 0.097(13) Uiso 1 d . . .
H63D H 0.2411 0.2135 0.0163 0.116 Uiso 1 calc R . .
H63E H 0.3435 0.2140 -0.0351 0.116 Uiso 1 calc R . .
H63F H 0.3731 0.2226 0.0426 0.116 Uiso 1 calc R . .
P7B P 0.6472(8) 0.1351(3) 0.3470(6) 0.057(3) Uani 1 d . . .
O81B O 0.794(2) 0.1305(7) 0.3471(15) 0.061(6) Uiso 1 d . . .
C82B C 0.871(3) 0.1448(9) 0.312(2) 0.068(9) Uiso 1 d . . .
H82C H 0.8452 0.1676 0.3041 0.082 Uiso 1 calc R . .
H82D H 0.8687 0.1341 0.2670 0.082 Uiso 1 calc R . .
C83B C 1.001(5) 0.1455(13) 0.340(3) 0.104(16) Uiso 1 d . . .
H83D H 1.0071 0.1588 0.3810 0.125 Uiso 1 calc R . .
H83E H 1.0498 0.1550 0.3064 0.125 Uiso 1 calc R . .
H83F H 1.0270 0.1233 0.3506 0.125 Uiso 1 calc R . .
O91B O 0.626(2) 0.1081(7) 0.4019(16) 0.066(7) Uiso 1 d . . .
C92B C 0.651(3) 0.0745(9) 0.399(2) 0.067(10) Uiso 1 d . . .
H92C H 0.7357 0.0703 0.4118 0.081 Uiso 1 calc R . .
H92D H 0.6313 0.0657 0.3538 0.081 Uiso 1 calc R . .
C93B C 0.566(4) 0.0580(11) 0.455(2) 0.085(11) Uiso 1 d . . .
H93D H 0.5771 0.0699 0.4981 0.102 Uiso 1 calc R . .
H93E H 0.5883 0.0351 0.4626 0.102 Uiso 1 calc R . .
H93F H 0.4834 0.0593 0.4385 0.102 Uiso 1 calc R . .
O71B O 0.6411(19) 0.1704(5) 0.3761(12) 0.055(5) Uiso 1 d . . .
C72B C 0.675(4) 0.1726(10) 0.459(3) 0.092(13) Uiso 1 d . . .
H72C H 0.6262 0.1574 0.4846 0.110 Uiso 1 calc R . .
H72D H 0.7594 0.1680 0.4707 0.110 Uiso 1 calc R . .
C73B C 0.642(6) 0.2114(13) 0.475(4) 0.14(2) Uiso 1 d . . .
H73D H 0.7114 0.2226 0.4949 0.162 Uiso 1 calc R . .
H73E H 0.5781 0.2123 0.5055 0.162 Uiso 1 calc R . .
H73F H 0.6158 0.2222 0.4321 0.162 Uiso 1 calc R . .
W1C W 0.51626(18) 0.47023(5) 0.23645(11) 0.0803(8) Uani 1 d D . .
I2C I 0.3716(4) 0.41761(11) 0.2818(2) 0.1069(15) Uani 1 d . . .
I3C I 0.6710(4) 0.41859(10) 0.1889(2) 0.1051(14) Uani 1 d . . .
P4C P 0.3888(14) 0.4673(2) 0.1263(9) 0.094(5) Uani 1 d . . .
C10C C 0.627(7) 0.4992(16) 0.184(4) 0.094(7) Uiso 0.50 d PD D 1
O10C O 0.681(5) 0.5096(13) 0.143(2) 0.094(7) Uiso 0.50 d PD D 1
C22C C 0.331(7) 0.507(2) 0.340(4) 0.094(7) Uiso 0.50 d PD D 1
H22G H 0.3665 0.5249 0.3683 0.113 Uiso 0.50 calc PR D 1
H22H H 0.3257 0.4876 0.3674 0.113 Uiso 0.50 calc PR D 1
H22I H 0.2515 0.5140 0.3232 0.113 Uiso 0.50 calc PR D 1
C21C C 0.406(6) 0.5009(9) 0.282(4) 0.094(7) Uiso 0.50 d PD D 1
C11C C 0.480(6) 0.5186(6) 0.246(4) 0.094(7) Uiso 0.50 d PD D 1
C12C C 0.491(7) 0.5555(8) 0.236(4) 0.094(7) Uiso 0.50 d PD D 1
H12G H 0.4987 0.5603 0.1886 0.113 Uiso 0.50 calc PR D 1
H12H H 0.5612 0.5634 0.2628 0.113 Uiso 0.50 calc PR D 1
H12I H 0.4209 0.5663 0.2516 0.113 Uiso 0.50 calc PR D 1
C10F C 0.393(6) 0.4892(19) 0.297(4) 0.094(7) Uiso 0.50 d PD E 2
O10F O 0.321(4) 0.5043(15) 0.318(3) 0.094(7) Uiso 0.50 d PD E 2
C22F C 0.703(6) 0.5247(16) 0.164(4) 0.094(7) Uiso 0.50 d PD D 2
H22G H 0.7262 0.5448 0.1877 0.113 Uiso 0.50 calc PR D 2
H22H H 0.6801 0.5298 0.1165 0.113 Uiso 0.50 calc PR D 2
H22I H 0.7693 0.5094 0.1659 0.113 Uiso 0.50 calc PR D 2
C21F C 0.599(6) 0.5093(9) 0.196(4) 0.094(7) Uiso 0.50 d PD D 2
C11F C 0.516(5) 0.5200(5) 0.235(3) 0.094(7) Uiso 0.50 d PD D 2
C12F C 0.480(7) 0.5123(19) 0.306(3) 0.094(7) Uiso 0.50 d PD D 2
H12G H 0.4206 0.5280 0.3185 0.113 Uiso 0.50 calc PR D 2
H12H H 0.5496 0.5138 0.3375 0.113 Uiso 0.50 calc PR D 2
H12I H 0.4475 0.4902 0.3067 0.113 Uiso 0.50 calc PR D 2
O41C O 0.247(3) 0.4598(9) 0.1250(19) 0.088(9) Uiso 1 d . . .
C42C C 0.196(5) 0.4842(13) 0.164(3) 0.104(16) Uiso 1 d . . .
H42E H 0.2237 0.5060 0.1505 0.125 Uiso 1 calc R . .
H42F H 0.2177 0.4808 0.2121 0.125 Uiso 1 calc R . .
C43C C 0.053(5) 0.4810(15) 0.148(3) 0.12(2) Uiso 1 d . . .
H43G H 0.0277 0.4958 0.1115 0.147 Uiso 1 calc R . .
H43H H 0.0135 0.4866 0.1887 0.147 Uiso 1 calc R . .
H43I H 0.0337 0.4585 0.1349 0.147 Uiso 1 calc R . .
O51C O 0.434(3) 0.4401(7) 0.0633(17) 0.077(8) Uiso 1 d . . .
C52C C 0.389(5) 0.4056(11) 0.076(3) 0.088(14) Uiso 1 d . . .
H52E H 0.4218 0.3975 0.1202 0.106 Uiso 1 calc R . .
H52F H 0.3018 0.4055 0.0759 0.106 Uiso 1 calc R . .
C53C C 0.428(4) 0.3857(11) 0.022(3) 0.094(12) Uiso 1 d . . .
H53G H 0.3967 0.3635 0.0268 0.113 Uiso 1 calc R . .
H53H H 0.5140 0.3850 0.0249 0.113 Uiso 1 calc R . .
H53I H 0.3985 0.3948 -0.0210 0.113 Uiso 1 calc R . .
O61C O 0.419(2) 0.4988(6) 0.0797(15) 0.074(7) Uiso 1 d . . .
C62C C 0.341(5) 0.5120(12) 0.031(3) 0.096(13) Uiso 1 d . . .
H62E H 0.3461 0.4977 -0.0091 0.115 Uiso 1 calc R . .
H62F H 0.2618 0.5082 0.0471 0.115 Uiso 1 calc R . .
C63C C 0.338(6) 0.5413(15) 0.007(3) 0.126(19) Uiso 1 d . . .
H63G H 0.2931 0.5552 0.0360 0.151 Uiso 1 calc R . .
H63H H 0.3002 0.5412 -0.0387 0.151 Uiso 1 calc R . .
H63I H 0.4187 0.5496 0.0059 0.151 Uiso 1 calc R . .
P7C P 0.6500(14) 0.4673(4) 0.3474(9) 0.101(5) Uani 1 d . . .
O71C O 0.796(3) 0.4642(8) 0.3462(19) 0.088(9) Uiso 1 d . . .
C72C C 0.879(5) 0.4835(13) 0.320(3) 0.115(18) Uiso 1 d . . .
H72C H 0.8575 0.5065 0.3272 0.138 Uiso 1 calc R . .
H72D H 0.8745 0.4800 0.2702 0.138 Uiso 1 calc R . .
C73C C 0.998(6) 0.4794(15) 0.343(3) 0.13(2) Uiso 1 d . . .
H73D H 1.0182 0.4954 0.3791 0.150 Uiso 1 calc R . .
H73E H 1.0496 0.4827 0.3064 0.150 Uiso 1 calc R . .
H73F H 1.0095 0.4574 0.3616 0.150 Uiso 1 calc R . .
O81C O 0.631(3) 0.4406(8) 0.4023(18) 0.082(8) Uiso 1 d . . .
C82C C 0.663(4) 0.4081(9) 0.397(2) 0.071(10) Uiso 1 d . . .
H82E H 0.7461 0.4044 0.4123 0.085 Uiso 1 calc R . .
H82F H 0.6474 0.3997 0.3506 0.085 Uiso 1 calc R . .
C83C C 0.564(5) 0.3908(13) 0.454(3) 0.118(17) Uiso 1 d . . .
H83G H 0.5583 0.4053 0.4926 0.142 Uiso 1 calc R . .
H83H H 0.5936 0.3695 0.4691 0.142 Uiso 1 calc R . .
H83I H 0.4856 0.3882 0.4306 0.142 Uiso 1 calc R . .
O91C O 0.639(3) 0.5026(7) 0.3766(17) 0.088(8) Uiso 1 d . . .
C92C C 0.667(5) 0.5071(10) 0.463(3) 0.097(14) Uiso 1 d D . .
H92E H 0.6124 0.4939 0.4882 0.117 Uiso 1 calc R . .
H92F H 0.7495 0.5009 0.4768 0.117 Uiso 1 calc R . .
C93C C 0.647(7) 0.5447(11) 0.473(4) 0.15(3) Uiso 1 d D . .
H93G H 0.7160 0.5543 0.4971 0.181 Uiso 1 calc R . .
H93H H 0.5773 0.5479 0.4989 0.181 Uiso 1 calc R . .
H93I H 0.6334 0.5552 0.4288 0.181 Uiso 1 calc R . .

loop_
_atom_site_aniso_label
_atom_site_aniso_U_11
_atom_site_aniso_U_22
_atom_site_aniso_U_33
_atom_site_aniso_U_23
_atom_site_aniso_U_13
_atom_site_aniso_U_12
W1A 0.0456(7) 0.0508(8) 0.0622(12) 0.0002(8) 0.0032(6) 0.0052(7)
I3A 0.0683(16) 0.105(2) 0.077(2) -0.0246(18) -0.0021(16) 0.0472(16)
I2A 0.0742(18) 0.114(2) 0.070(2) 0.0286(19) 0.0012(16) -0.0305(17)
P4A 0.050(5) 0.024(3) 0.055(6) 0.003(3) 0.008(5) 0.008(3)
P7A 0.029(4) 0.079(6) 0.037(5) 0.004(4) 0.015(4) 0.002(3)
W1B 0.0520(9) 0.0450(7) 0.0718(14) 0.0029(7) -0.0069(8) 0.0064(6)
I2B 0.0736(18) 0.105(2) 0.086(3) 0.027(2) -0.0024(17) -0.0273(17)
I3B 0.0837(19) 0.0853(18) 0.081(2) -0.0220(17) -0.0102(17) 0.0398(16)
P4B 0.056(5) 0.026(3) 0.063(7) 0.001(3) 0.012(5) 0.009(3)
P7B 0.033(4) 0.089(7) 0.048(6) -0.001(5) 0.002(4) 0.011(4)
W1C 0.0799(12) 0.0589(9) 0.0987(19) 0.0050(10) -0.0190(12) 0.0050(9)
I2C 0.109(3) 0.119(3) 0.091(3) 0.020(2) -0.007(2) -0.035(2)
I3C 0.113(3) 0.108(2) 0.092(3) -0.008(2) -0.007(2) 0.042(2)
P4C 0.113(10) 0.037(5) 0.125(12) 0.005(6) -0.038(9) 0.007(5)
P7C 0.094(10) 0.089(9) 0.113(13) 0.009(8) -0.035(9) 0.007(7)

loop_
_atom_type_symbol
_atom_type_description
_atom_type_scat_dispersion_real
_atom_type_scat_dispersion_imag
_atom_type_scat_source
C C 0.0033 0.0016 'International Tables Vol C Tables 4.2.6.8 and 6.1.1.4'
H H 0.0000 0.0000 'International Tables Vol C Tables 4.2.6.8 and 6.1.1.4'
N N 0.0061 0.0033 'International Tables Vol C Tables 4.2.6.8 and 6.1.1.4'
O O 0.0106 0.0060 'International Tables Vol C Tables 4.2.6.8 and 6.1.1.4'
I I -0.4742 1.8119 'International Tables Vol C Tables 4.2.6.8 and 6.1.1.4'
W W -0.8490 6.8722 'International Tables Vol C Tables 4.2.6.8 and 6.1.1.4'
P P 0.1023 0.0942 'International Tables Vol C Tables 4.2.6.8 and 6.1.1.4'

loop_
_geom_angle_atom_site_label_1
_geom_angle_atom_site_label_2
_geom_angle_atom_site_label_3
_geom_angle
C21D W1A C21A 97.2(12)
C21D W1A C11D 38.1(6)
C21A W1A C11D 59.1(12)
C21D W1A C10D 107.9(17)
C21A W1A C10D 14.8(17)
C11D W1A C10D 70.1(16)
C21D W1A C11A 59.1(12)
C21A W1A C11A 38.1(6)
C11D W1A C11A 21.0(12)
C10D W1A C11A 50.1(16)
C21D W1A C10A 14.2(16)
C21A W1A C10A 109.2(16)
C11D W1A C10A 50.9(16)
C10D W1A C10A 121.1(19)
C11A W1A C10A 71.3(16)
C21D W1A P4A 102.3(16)
C21A W1A P4A 81.7(16)
C11D W1A P4A 96.7(14)
C10D W1A P4A 89.5(16)
C11A W1A P4A 89.6(16)
C10A W1A P4A 96.2(16)
C21D W1A P7A 79.7(16)
C21A W1A P7A 101.4(16)
C11D W1A P7A 87.0(14)
C10D W1A P7A 93.0(16)
C11A W1A P7A 94.4(16)
C10A W1A P7A 85.0(16)
P4A W1A P7A 176.1(2)
C21D W1A I2A 86.1(9)
C21A W1A I2A 168.5(15)
C11D W1A I2A 123.8(9)
C10D W1A I2A 166.0(14)
C11A W1A I2A 143.3(10)
C10A W1A I2A 72.9(14)
P4A W1A I2A 86.9(2)
P7A W1A I2A 89.9(2)
C21D W1A I3A 164.4(14)
C21A W1A I3A 92.6(9)
C11D W1A I3A 148.9(10)
C10D W1A I3A 79.9(14)
C11A W1A I3A 130.0(9)
C10A W1A I3A 157.7(14)
P4A W1A I3A 91.0(2)
P7A W1A I3A 86.5(2)
I2A W1A I3A 86.58(14)
O41A P4A O61A 111.0(14)
O41A P4A O51A 99.6(15)
O61A P4A O51A 94.3(16)
O41A P4A W1A 120.2(13)
O61A P4A W1A 110.6(10)
O51A P4A W1A 117.9(10)
O10A C10A W1A 159(4)
C11A C21A C22A 135(2)
C11A C21A W1A 72.3(11)
C22A C21A W1A 152(2)
C21A C11A C12A 129(2)
C21A C11A W1A 69.5(11)
C12A C11A W1A 159(3)
O10D C10D W1A 160(4)
C11D C21D C22D 138(3)
C11D C21D W1A 71.9(11)
C22D C21D W1A 148(3)
C21D C11D C12D 133(3)
C21D C11D W1A 69.9(11)
C12D C11D W1A 150(3)
C42A O41A P4A 113(2)
O41A C42A C43A 107(3)
C52A O51A P4A 119(3)
C53A C52A O51A 110(4)
C62A O61A P4A 126(2)
C63A C62A O61A 127(4)
O71A P7A O91A 114.5(18)
O71A P7A O81A 95.5(15)
O91A P7A O81A 99.5(16)
O71A P7A W1A 121.3(11)
O91A P7A W1A 104.1(12)
O81A P7A W1A 120.5(12)
C72A O71A P7A 133(3)
O71A C72A C73A 108(3)
C82A O81A P7A 131(2)
C83A C82A O81A 118(4)
P7A O91A C92A 112(2)
C93A C92A O91A 92(4)
C21B W1B C11E 41.0(14)
C21B W1B C21E 79.7(14)
C11E W1B C21E 38.7(6)
C21B W1B C11B 37.8(6)
C11E W1B C11B 7(2)
C21E W1B C11B 42.7(14)
C21B W1B C10B 106.6(18)
C11E W1B C10B 66.3(17)
C21E W1B C10B 29.2(17)
C11B W1B C10B 68.8(18)
C21B W1B P4B 95.7(14)
C11E W1B P4B 86.7(12)
C21E W1B P4B 79.3(12)
C11B W1B P4B 93.2(17)
C10B W1B P4B 88.1(15)
C21B W1B P7B 87.5(14)
C11E W1B P7B 96.7(13)
C21E W1B P7B 102.9(12)
C11B W1B P7B 90.2(17)
C10B W1B P7B 92.5(15)
P4B W1B P7B 176.5(3)
C21B W1B I2B 90.4(9)
C11E W1B I2B 130.1(10)
C21E W1B I2B 163.1(12)
C11B W1B I2B 128.1(9)
C10B W1B I2B 162.9(15)
P4B W1B I2B 88.1(2)
P7B W1B I2B 90.3(3)
C21B W1B I3B 172.2(13)
C11E W1B I3B 143.1(10)
C21E W1B I3B 104.8(10)
C11B W1B I3B 145.1(10)
C10B W1B I3B 76.8(15)
P4B W1B I3B 91.4(2)
P7B W1B I3B 85.4(2)
I2B W1B I3B 86.60(14)
O41B P4B O61B 111.1(13)
O41B P4B O51B 99.8(14)
O61B P4B O51B 95.3(14)
O41B P4B W1B 120.4(12)
O61B P4B W1B 109.6(8)
O51B P4B W1B 117.6(9)
O10B C10B W1B 163(4)
C11B C21B C22B 133(3)
C11B C21B W1B 71.7(11)
C22B C21B W1B 150(3)
C21B C11B C12B 133(3)
C21B C11B W1B 70.5(11)
C12B C11B W1B 149(3)
C11E C21E C22E 136(3)
C11E C21E W1B 70.6(11)
C22E C21E W1B 131(3)
C21E C11E C12E 132(2)
C21E C11E W1B 70.7(11)
C12E C11E W1B 82(2)
C42B O41B P4B 109(3)
O41B C42B C43B 105(4)
C52B O51B P4B 119(3)
C53B C52B O51B 113(4)
C62B O61B P4B 123(2)
C63B C62B O61B 123(4)
O91B P7B O71B 112.3(16)
O91B P7B O81B 96.7(15)
O71B P7B O81B 99.9(14)
O91B P7B W1B 120.6(11)
O71B P7B W1B 104.9(10)
O81B P7B W1B 120.9(12)
C82B O81B P7B 131(3)
O81B C82B C83B 118(4)
C92B O91B P7B 128(3)
O91B C92B C93B 104(3)
P7B O71B C72B 114(2)
C73B C72B O71B 101(3)
C21C W1C C11C 38.6(7)
C21C W1C C21F 89.9(19)
C11C W1C C21F 51(2)
C21C W1C C11F 52.1(18)
C11C W1C C11F 14(2)
C21F W1C C11F 37.8(6)
C21C W1C C10C 106(3)
C11C W1C C10C 68(3)
C21F W1C C10C 16(3)
C11F W1C C10C 54(3)
C21C W1C P4C 94(3)
C11C W1C P4C 91(2)
C21F W1C P4C 87(3)
C11F W1C P4C 92(2)
C10C W1C P4C 86(3)
C21C W1C P7C 90(3)
C11C W1C P7C 94(2)
C21F W1C P7C 96(3)
C11F W1C P7C 94(2)
C10C W1C P7C 96(3)
P4C W1C P7C 174.5(4)
C21C W1C I2C 86.9(13)
C11C W1C I2C 125.0(14)
C21F W1C I2C 172(2)
C11F W1C I2C 138.7(14)
C10C W1C I2C 165(2)
P4C W1C I2C 86.0(4)
P7C W1C I2C 90.7(4)
C21C W1C I3C 170.9(18)
C11C W1C I3C 149.2(14)
C21F W1C I3C 98.0(16)
C11F W1C I3C 135.5(14)
C10C W1C I3C 82(2)
P4C W1C I3C 90.4(3)
P7C W1C I3C 84.9(4)
I2C W1C I3C 85.79(16)
O41C P4C O61C 112.5(17)
O41C P4C O51C 101.4(18)
O61C P4C O51C 90.8(18)
O41C P4C C42C 33.2(18)
O61C P4C C42C 100.0(18)
O51C P4C C42C 133.8(18)
O41C P4C W1C 121.7(17)
O61C P4C W1C 108.7(11)
O51C P4C W1C 117.5(11)
C42C P4C W1C 101.2(16)
O10C C10C W1C 163(7)
C11C C21C C22C 135(3)
C11C C21C W1C 71.3(12)
C22C C21C W1C 148(5)
C21C C11C C12C 131(3)
C21C C11C W1C 70.1(11)
C12C C11C W1C 159(3)
C11F C21F C22F 135(3)
C11F C21F W1C 71.0(11)
C22F C21F W1C 152(4)
C21F C11F C12F 135(3)
C21F C11F W1C 71.2(12)
C12F C11F W1C 77(3)
C42C O41C P4C 107(3)
O41C C42C C43C 106(4)
O41C C42C P4C 39(2)
C43C C42C P4C 144(4)
C52C O51C P4C 110(3)
C53C C52C O51C 106(4)
C62C O61C P4C 124(3)
C63C C62C O61C 128(5)
O81C P7C O91C 112(2)
O81C P7C O71C 98.1(19)
O91C P7C O71C 100.5(19)
O81C P7C W1C 121.5(14)
O91C P7C W1C 102.3(13)
O71C P7C W1C 121.2(17)
C72C O71C P7C 133(4)
O71C C72C C73C 118(5)
C82C O81C P7C 125(3)
O81C C82C C83C 99(3)
P7C O91C C92C 117(2)
C93C C92C O91C 102(4)

loop_
_geom_bond_atom_site_label_1
_geom_bond_atom_site_label_2
_geom_bond_distance
W1A C21D 1.986(18)
W1A C21A 1.987(18)
W1A C11D 2.011(18)
W1A C10D 1.982(17)
W1A C11A 2.021(18)
W1A C10A 2.027(17)
W1A P4A 2.497(11)
W1A P7A 2.570(11)
W1A I2A 2.831(4)
W1A I3A 2.883(4)
P4A O41A 1.61(3)
P4A O61A 1.65(3)
P4A O51A 1.66(3)
C10A O10A 1.123(17)
C22A C21A 1.488(18)
C21A C11A 1.310(17)
C11A C12A 1.520(18)
C10D O10D 1.092(17)
C22D C21D 1.473(18)
C21D C11D 1.306(18)
C11D C12D 1.498(18)
O41A C42A 1.52(5)
C42A C43A 1.50(5)
O51A C52A 1.51(5)
C52A C53A 1.40(6)
O61A C62A 1.37(4)
C62A C63A 1.19(6)
P7A O71A 1.50(3)
P7A O91A 1.58(3)
P7A O81A 1.61(3)
O71A C72A 1.38(5)
C72A C73A 1.543(19)
O81A C82A 1.45(5)
C82A C83A 1.42(6)
O91A C92A 1.65(5)
C92A C93A 1.54(2)
W1B C21B 2.009(18)
W1B C11E 2.001(19)
W1B C21E 2.003(18)
W1B C11B 2.023(18)
W1B C10B 2.018(17)
W1B P4B 2.495(12)
W1B P7B 2.545(11)
W1B I2B 2.842(4)
W1B I3B 2.873(4)
P4B O41B 1.61(3)
P4B O61B 1.62(2)
P4B O51B 1.69(3)
C10B O10B 1.120(17)
C22B C21B 1.500(18)
C21B C11B 1.306(18)
C11B C12B 1.507(18)
C10E O10E 1.119(17)
C22E C21E 1.471(18)
C21E C11E 1.328(17)
C11E C12E 1.495(19)
O41B C42B 1.45(6)
C42B C43B 1.58(7)
O51B C52B 1.58(5)
C52B C53B 1.27(6)
O61B C62B 1.36(5)
C62B C63B 1.30(7)
P7B O91B 1.55(3)
P7B O71B 1.53(2)
P7B O81B 1.64(3)
O81B C82B 1.28(5)
C82B C83B 1.51(6)
O91B C92B 1.38(5)
C92B C93B 1.63(6)
O71B C72B 1.64(5)
C72B C73B 1.64(6)
W1C C21C 1.99(2)
W1C C11C 1.999(19)
W1C C21F 2.005(19)
W1C C11F 2.00(2)
W1C C10C 2.019(19)
W1C P4C 2.496(15)
W1C P7C 2.545(16)
W1C I2C 2.836(5)
W1C I3C 2.891(5)
P4C O41C 1.60(4)
P4C O61C 1.61(3)
P4C O51C 1.74(3)
P4C C42C 2.41(6)
C10C O10C 1.115(19)
C22C C21C 1.487(19)
C21C C11C 1.317(19)
C11C C12C 1.502(19)
C10F O10F 1.111(19)
C22F C21F 1.493(19)
C21F C11F 1.298(19)
C11F C12F 1.50(2)
O41C C42C 1.38(6)
C42C C43C 1.60(7)
O51C C52C 1.50(5)
C52C C53C 1.41(6)
O61C C62C 1.36(5)
C62C C63C 1.26(7)
P7C O81C 1.54(4)
P7C O91C 1.54(3)
P7C O71C 1.63(4)
O71C C72C 1.35(6)
C72C C73C 1.39(8)
O81C C82C 1.36(5)
C82C C83C 1.75(7)
O91C C92C 1.70(6)
C92C C93C 1.54(2)
